data_7126023
loop_
_publ_author_name
'Beske, Maurice'
'Tapmeyer, Lukas'
'Schmidt, Martin U.'

_publ_section_title
;
 Crystal structure of sodium ethoxide (C<sub>2</sub>H<sub>5</sub>ONa),
 unravelled after 180 years.
;
_journal_issue 24
_journal_name_full 'Chemical communications (Cambridge, England)'
_journal_page_first 3520
_journal_page_last 3523
_journal_paper_doi 10.1039/c9cc08907a
_journal_volume 56
_journal_year 2020
_chemical_compound_source synthesis
_chemical_formula_moiety 'C2 H5 O 1-, Na 1+, 2(C2 H6 O)'
_chemical_formula_sum 'C6 H17 Na O3'
_chemical_formula_weight 160.18
_chemical_name_common 'sodium ethanolate ethanol disolvate'
_chemical_name_systematic 'sodium ethoxide ethanol disolvate'
_chemical_properties_physical
'air-sensitive, moisture-sensitive, hygroscopic,Air-sensitive,Moisture-sensitive,Hygroscopic,Heat-sensitive'
_space_group_crystal_system monoclinic
_space_group_IT_number 14
_space_group_name_Hall '-P 2yn'
_space_group_name_H-M_alt 'P 1 21/n 1'
_atom_sites_solution_hydrogens geom
_atom_sites_solution_primary direct
_atom_sites_solution_secondary difmap
_audit_creation_method SHELXL-2018/3
_audit_update_record
;
2019-07-29 deposited with the CCDC.	2020-02-05 downloaded from the CCDC.
;
_cell_angle_alpha 90
_cell_angle_beta 104.08(3)
_cell_angle_gamma 90
_cell_formula_units_Z 4
_cell_length_a 11.622(6)
_cell_length_b 5.1926(9)
_cell_length_c 17.682(6)
_cell_measurement_reflns_used 1441
_cell_measurement_temperature 238(2)
_cell_measurement_theta_max 40.7214
_cell_measurement_theta_min 4.1353
_cell_volume 1035.0(7)
_computing_cell_refinement 'Bruker APEX3 v2016.1-0'
_computing_data_collection 'Bruker APEX3 v2016.1-0'
_computing_data_reduction 'Bruker APEX3 v2016.1-0'
_computing_molecular_graphics shelXle
_computing_publication_material 'shelXle, Mercury, ORTEPIII'
_computing_structure_refinement 'SHELXL-2018/3 (Sheldrick, 2018)'
_computing_structure_solution 'SHELXT 2014/5 (Sheldrick, 2014)'
_diffrn_ambient_pressure 101.3
_diffrn_ambient_temperature 238(2)
_diffrn_measured_fraction_theta_full 1.000
_diffrn_measured_fraction_theta_max 0.735
_diffrn_measurement_device_type 'apex2 detector'
_diffrn_measurement_method 'omega and phi scans'
_diffrn_radiation_probe x-ray
_diffrn_radiation_type CuK\a
_diffrn_radiation_wavelength 1.54178
_diffrn_reflns_av_R_equivalents 0.3172
_diffrn_reflns_av_unetI/netI 0.1469
_diffrn_reflns_Laue_measured_fraction_full 1.000
_diffrn_reflns_Laue_measured_fraction_max 0.735
_diffrn_reflns_limit_h_max 10
_diffrn_reflns_limit_h_min -11
_diffrn_reflns_limit_k_max 5
_diffrn_reflns_limit_k_min -5
_diffrn_reflns_limit_l_max 15
_diffrn_reflns_limit_l_min -16
_diffrn_reflns_number 5735
_diffrn_reflns_point_group_measured_fraction_full 1.000
_diffrn_reflns_point_group_measured_fraction_max 0.735
_diffrn_reflns_theta_full 25.000
_diffrn_reflns_theta_max 59.909
_diffrn_reflns_theta_min 4.136
_diffrn_source 'sealed X-ray tube'
_diffrn_source_type 'Incoatec microfocus tube'
_diffrn_standards_decay_% 0
_diffrn_standards_interval_time 0
_diffrn_standards_number 0
_exptl_absorpt_coefficient_mu 1.006
_exptl_absorpt_correction_T_max 0.7486
_exptl_absorpt_correction_T_min 0.2700
_exptl_absorpt_correction_type multi-scan
_exptl_absorpt_process_details
;
SADABS-2014/5 - Bruker AXS area detector scaling and absorption correction
;
_exptl_crystal_colour colourless
_exptl_crystal_density_diffrn 1.028
_exptl_crystal_density_method 'none applied'
_exptl_crystal_description 'fine needle'
_exptl_crystal_F_000 352
_exptl_crystal_recrystallization_method 'Crystallized from ethanolic solution of sodium ethoxide at room temperature'
_exptl_crystal_size_max 0.8
_exptl_crystal_size_mid 0.08
_exptl_crystal_size_min 0.02
_refine_diff_density_max 0.160
_refine_diff_density_min -0.203
_refine_diff_density_rms 0.044
_refine_ls_extinction_method none
_refine_ls_goodness_of_fit_ref 0.980
_refine_ls_hydrogen_treatment constr
_refine_ls_matrix_type full
_refine_ls_number_parameters 94
_refine_ls_number_reflns 1124
_refine_ls_number_restraints 0
_refine_ls_restrained_S_all 0.980
_refine_ls_R_factor_all 0.1691
_refine_ls_R_factor_gt 0.0842
_refine_ls_shift/su_max 0.004
_refine_ls_shift/su_mean 0.001
_refine_ls_structure_factor_coef Fsqd
_refine_ls_weighting_details 'w=1/[\s^2^(Fo^2^)+(0.1281P)^2^]  where P=(Fo^2^+2Fc^2^)/3'
_refine_ls_weighting_scheme calc
_refine_ls_wR_factor_gt 0.2178
_refine_ls_wR_factor_ref 0.2709
_reflns_Friedel_coverage 0.000
_reflns_number_gt 488
_reflns_number_total 1124
_reflns_threshold_expression 'I > 2\s(I)'
_cod_data_source_file c9cc08907a2.cif
_cod_data_source_block NaOEt2EtOH
_cod_depositor_comments
;
The following automatic conversions were performed:

data item '_exptl_absorpt_correction_type' value 'Multi-Scan' was
changed to 'multi-scan' in accordance with the
/home/data/users/saulius/crontab/automatic-downloads/rss-feeds/RSC/lib/dictionaries/cif_core.dic
dictionary named 'cif_core.dic' version 2.4.2 last updated on
2011-04-26.

Automatic conversion script
Id: cif_fix_values 7556 2019-12-06 15:28:31Z antanas 

 Adding full bibliography for 7126022--7126023.cif.
;
_cod_original_sg_symbol_H-M 'P 21/n'
_cod_database_code 7126023
_shelx_space_group_comment
;
The symmetry employed for this shelxl refinement is uniquely defined
by the following loop, which should always be used as a source of
symmetry information in preference to the above space-group names.
They are only intended as comments.
;

loop_
_space_group_symop_operation_xyz
'x, y, z'
'-x+1/2, y+1/2, -z+1/2'
'-x, -y, -z'
'x-1/2, -y-1/2, z-1/2'

loop_
_atom_site_label
_atom_site_type_symbol
_atom_site_fract_x
_atom_site_fract_y
_atom_site_fract_z
_atom_site_U_iso_or_equiv
_atom_site_adp_type
_atom_site_occupancy
_atom_site_site_symmetry_order
_atom_site_calc_flag
_atom_site_refinement_flags_posn
_atom_site_refinement_flags_adp
_atom_site_refinement_flags_occupancy
_atom_site_disorder_assembly
_atom_site_disorder_group
Na1 Na 0.3114(2) 0.7601(4) 0.69554(14) 0.0970(13) Uani 1 1 d . . . . .
O1 O 0.3260(5) 0.6035(8) 0.8211(3) 0.0969(17) Uani 1 1 d . . . . .
C2 C 0.4470(15) 0.569(3) 0.8675(8) 0.222(7) Uani 1 1 d . . . . .
H2A H 0.486211 0.735596 0.867432 0.267 Uiso 1 1 calc R U . . .
H2B H 0.440639 0.539964 0.921118 0.267 Uiso 1 1 calc R U . . .
C3 C 0.5100(17) 0.424(4) 0.8568(11) 0.323(13) Uani 1 1 d . . . . .
H3A H 0.485323 0.254574 0.869482 0.485 Uiso 1 1 calc R U . . .
H3B H 0.588418 0.461565 0.889199 0.485 Uiso 1 1 calc R U . . .
H3C H 0.512216 0.429176 0.802353 0.485 Uiso 1 1 calc R U . . .
O1E O 0.2865(4) 0.4120(8) 0.6207(3) 0.118(2) Uani 1 1 d . . . . .
H1E H 0.243146 0.312728 0.638003 0.141 Uiso 1 1 calc R U . . .
C2E C 0.2524(13) 0.409(2) 0.5372(7) 0.223(7) Uani 1 1 d . . . . .
H2EA H 0.280361 0.245548 0.520439 0.267 Uiso 1 1 calc R U . . .
H2EB H 0.165565 0.403863 0.521947 0.267 Uiso 1 1 calc R U . . .
C3E C 0.2845(13) 0.584(2) 0.4976(6) 0.248(7) Uani 1 1 d . . . . .
H3EA H 0.250575 0.551884 0.442591 0.372 Uiso 1 1 calc R U . . .
H3EB H 0.370328 0.584661 0.507606 0.372 Uiso 1 1 calc R U . . .
H3EC H 0.257253 0.748962 0.511904 0.372 Uiso 1 1 calc R U . . .
O4E O 0.4419(5) 1.0602(9) 0.6740(3) 0.132(2) Uani 1 1 d . . . . .
H4E H 0.389506 1.132190 0.640320 0.159 Uiso 1 1 calc R U . . .
C5E C 0.5537(16) 1.086(3) 0.6544(12) 0.270(9) Uani 1 1 d . . . . .
H5EA H 0.537314 1.112836 0.597898 0.324 Uiso 1 1 calc R U . . .
H5EB H 0.590749 1.244627 0.679040 0.324 Uiso 1 1 calc R U . . .
C6E C 0.6266(14) 0.918(4) 0.6706(13) 0.306(11) Uani 1 1 d . . . . .
H6EA H 0.698621 0.970570 0.656537 0.459 Uiso 1 1 calc R U . . .
H6EB H 0.595977 0.762363 0.642276 0.459 Uiso 1 1 calc R U . . .
H6EC H 0.643788 0.883885 0.726225 0.459 Uiso 1 1 calc R U . . .

loop_
_atom_site_aniso_label
_atom_site_aniso_U_11
_atom_site_aniso_U_22
_atom_site_aniso_U_33
_atom_site_aniso_U_23
_atom_site_aniso_U_13
_atom_site_aniso_U_12
Na1 0.136(3) 0.0694(18) 0.090(2) -0.0011(13) 0.0355(18) -0.0061(15)
O1 0.103(4) 0.097(3) 0.086(4) 0.005(3) 0.012(3) 0.007(3)
C2 0.198(16) 0.277(17) 0.144(10) -0.025(11) -0.051(11) 0.094(12)
C3 0.228(19) 0.42(3) 0.27(2) -0.099(19) -0.043(14) 0.145(18)
O1E 0.200(5) 0.077(3) 0.083(4) -0.003(2) 0.048(3) -0.020(3)
C2E 0.44(2) 0.137(9) 0.081(9) -0.002(6) 0.050(10) -0.053(11)
C3E 0.404(19) 0.195(12) 0.148(11) 0.061(9) 0.072(11) -0.059(13)
O4E 0.120(5) 0.106(4) 0.180(5) 0.004(3) 0.054(4) -0.007(3)
C5E 0.191(17) 0.208(17) 0.46(3) 0.058(16) 0.181(17) 0.009(12)
C6E 0.207(18) 0.259(19) 0.50(3) 0.08(2) 0.187(19) 0.059(14)

loop_
_atom_type_symbol
_atom_type_description
_atom_type_scat_dispersion_real
_atom_type_scat_dispersion_imag
_atom_type_scat_source
C C 0.0192 0.0096 'International Tables Vol C Tables 4.2.6.8 and 6.1.1.4'
H H 0.0000 0.0000 'International Tables Vol C Tables 4.2.6.8 and 6.1.1.4'
O O 0.0517 0.0336 'International Tables Vol C Tables 4.2.6.8 and 6.1.1.4'
Na Na 0.1378 0.1274 'International Tables Vol C Tables 4.2.6.8 and 6.1.1.4'

loop_
_geom_angle_atom_site_label_1
_geom_angle_atom_site_label_2
_geom_angle_atom_site_label_3
_geom_angle
_geom_angle_site_symmetry_1
_geom_angle_site_symmetry_3
_geom_angle_publ_flag
O1E Na1 O4E 117.1(2) . . ?
O1E Na1 O1 104.65(18) . . ?
O4E Na1 O1 120.1(2) . . ?
O1E Na1 O1 123.7(2) . 2_556 ?
O4E Na1 O1 85.41(19) . 2_556 ?
O1 Na1 O1 105.78(15) . 2_556 ?
O1E Na1 Na1 150.18(19) . 2_556 ?
O4E Na1 Na1 87.91(14) . 2_556 ?
O1 Na1 Na1 72.46(14) . 2_556 ?
O1 Na1 Na1 37.32(12) 2_556 2_556 ?
O1E Na1 Na1 74.29(13) . 2_546 ?
O4E Na1 Na1 157.29(19) . 2_546 ?
O1 Na1 Na1 37.95(13) . 2_546 ?
O1 Na1 Na1 104.95(15) 2_556 2_546 ?
Na1 Na1 Na1 88.57(11) 2_556 2_546 ?
C2 O1 Na1 114.6(7) . . ?
C2 O1 Na1 120.4(8) . 2_546 ?
Na1 O1 Na1 104.7(2) . 2_546 ?
C3 C2 O1 125.6(19) . . ?
C3 C2 H2A 105.9 . . ?
O1 C2 H2A 105.9 . . ?
C3 C2 H2B 105.9 . . ?
O1 C2 H2B 105.9 . . ?
H2A C2 H2B 106.2 . . ?
C2 C3 H3A 109.5 . . ?
C2 C3 H3B 109.5 . . ?
H3A C3 H3B 109.5 . . ?
C2 C3 H3C 109.5 . . ?
H3A C3 H3C 109.5 . . ?
H3B C3 H3C 109.5 . . ?
C2E O1E Na1 126.0(5) . . ?
C2E O1E H1E 109.5 . . ?
Na1 O1E H1E 106.8 . . ?
C3E C2E O1E 121.5(11) . . ?
C3E C2E H2EA 107.0 . . ?
O1E C2E H2EA 107.0 . . ?
C3E C2E H2EB 107.0 . . ?
O1E C2E H2EB 107.0 . . ?
H2EA C2E H2EB 106.7 . . ?
C2E C3E H3EA 109.5 . . ?
C2E C3E H3EB 109.5 . . ?
H3EA C3E H3EB 109.5 . . ?
C2E C3E H3EC 109.5 . . ?
H3EA C3E H3EC 109.5 . . ?
H3EB C3E H3EC 109.5 . . ?
C5E O4E Na1 142.0(8) . . ?
C5E O4E H4E 109.5 . . ?
Na1 O4E H4E 91.5 . . ?
C6E C5E O4E 120.1(16) . . ?
C6E C5E H5EA 107.3 . . ?
O4E C5E H5EA 107.3 . . ?
C6E C5E H5EB 107.3 . . ?
O4E C5E H5EB 107.3 . . ?
H5EA C5E H5EB 106.9 . . ?
C5E C6E H6EA 109.5 . . ?
C5E C6E H6EB 109.5 . . ?
H6EA C6E H6EB 109.5 . . ?
C5E C6E H6EC 109.5 . . ?
H6EA C6E H6EC 109.5 . . ?
H6EB C6E H6EC 109.5 . . ?

loop_
_geom_bond_atom_site_label_1
_geom_bond_atom_site_label_2
_geom_bond_distance
_geom_bond_site_symmetry_2
_geom_bond_publ_flag
Na1 O1E 2.217(5) . ?
Na1 O4E 2.270(6) . ?
Na1 O1 2.331(5) . ?
Na1 O1 2.364(5) 2_556 ?
Na1 Na1 3.718(4) 2_556 ?
Na1 Na1 3.718(4) 2_546 ?
O1 C2 1.457(14) . ?
C2 C3 1.096(15) . ?
C2 H2A 0.9800 . ?
C2 H2B 0.9800 . ?
C3 H3A 0.9700 . ?
C3 H3B 0.9700 . ?
C3 H3C 0.9700 . ?
O1E C2E 1.432(10) . ?
O1E H1E 0.8300 . ?
C2E C3E 1.256(13) . ?
C2E H2EA 0.9800 . ?
C2E H2EB 0.9800 . ?
C3E H3EA 0.9700 . ?
C3E H3EB 0.9700 . ?
C3E H3EC 0.9700 . ?
O4E C5E 1.432(14) . ?
O4E H4E 0.8300 . ?
C5E C6E 1.203(15) . ?
C5E H5EA 0.9800 . ?
C5E H5EB 0.9800 . ?
C6E H6EA 0.9700 . ?
C6E H6EB 0.9700 . ?
C6E H6EC 0.9700 . ?
